data_7020294
loop_
_publ_author_name
'Bai, Shi-Qiang'
'Fang, Chen-Jie'
'He, Zheng'
'Gao, En-Qing'
'Yan, Chun-Hua'
'Hor, T. S. Andy'

_publ_section_title
;
 Chelating Schiff base assisted azide-bridged Mn(ii), Ni(ii) and Cu(ii)
 magnetic coordination polymers.
;
_journal_issue 43
_journal_name_full 'Dalton transactions (Cambridge, England : 2003)'
_journal_page_first 13379
_journal_page_last 13387
_journal_paper_doi 10.1039/c2dt31186k
_journal_volume 41
_journal_year 2012
_chemical_formula_sum 'C10 H14 Cu N8'
_chemical_formula_weight 309.83
_chemical_name_systematic
;
?
;
_space_group_IT_number 14
_symmetry_cell_setting monoclinic
_symmetry_space_group_name_Hall '-P 2ybc'
_symmetry_space_group_name_H-M 'P 1 21/c 1'
_atom_sites_solution_hydrogens geom
_atom_sites_solution_primary direct
_atom_sites_solution_secondary difmap
_audit_creation_method SHELXL-97
_cell_angle_alpha 90.00
_cell_angle_beta 101.68(3)
_cell_angle_gamma 90.00
_cell_formula_units_Z 4
_cell_length_a 9.818(2)
_cell_length_b 19.765(4)
_cell_length_c 7.0159(14)
_cell_measurement_reflns_used 28521
_cell_measurement_temperature 293(2)
_cell_measurement_theta_max 27.485
_cell_measurement_theta_min 3.395
_cell_volume 1333.3(5)
_computing_cell_refinement 'HKL Scalepack (Otwinowski & Minor, 1997)'
_computing_data_collection 'KappaCCD (Nonius B. V., 1998)'
_computing_data_reduction 'HKL Denzo (Otwinowski & Minor, 1997) & maXus (Mackay et al., 1998)'
_computing_molecular_graphics 'Bruker SHELXTL V5.1 (Sheldrick, 1998)'
_computing_publication_material 'SHELXL-97 (Sheldrick, 1997)'
_computing_structure_refinement 'SHELXL-97 (Sheldrick, 1997)'
_computing_structure_solution 'SHELXS-97 (Sheldrick, 1997)'
_diffrn_ambient_temperature 293(2)
_diffrn_detector_area_resol_mean 0.76
_diffrn_measured_fraction_theta_full 0.994
_diffrn_measured_fraction_theta_max 0.994
_diffrn_measurement_device_type 'NONIUS KappaCCD'
_diffrn_measurement_method CCD
_diffrn_radiation_monochromator graphite
_diffrn_radiation_source 'fine-focus sealed tube'
_diffrn_radiation_type MoK\a
_diffrn_radiation_wavelength 0.71073
_diffrn_reflns_av_R_equivalents 0.0764
_diffrn_reflns_av_sigmaI/netI 0.0392
_diffrn_reflns_limit_h_max 12
_diffrn_reflns_limit_h_min -12
_diffrn_reflns_limit_k_max 25
_diffrn_reflns_limit_k_min -25
_diffrn_reflns_limit_l_max 9
_diffrn_reflns_limit_l_min -9
_diffrn_reflns_number 21797
_diffrn_reflns_theta_full 27.54
_diffrn_reflns_theta_max 27.54
_diffrn_reflns_theta_min 3.44
_diffrn_standards_decay_% 0
_exptl_absorpt_coefficient_mu 1.638
_exptl_absorpt_correction_T_max 0.941
_exptl_absorpt_correction_T_min 0.579
_exptl_absorpt_correction_type empirical
_exptl_absorpt_process_details '(Blessing, 1995, 1997)'
_exptl_crystal_colour green
_exptl_crystal_density_diffrn 1.544
_exptl_crystal_density_method 'not measured'
_exptl_crystal_description flake
_exptl_crystal_F_000 636
_exptl_crystal_size_max 0.55
_exptl_crystal_size_mid 0.55
_exptl_crystal_size_min 0.04
_refine_diff_density_max 0.374
_refine_diff_density_min -0.335
_refine_diff_density_rms 0.063
_refine_ls_extinction_coef 0.0044(11)
_refine_ls_extinction_expression Fc^*^=kFc[1+0.001xFc^2^\l^3^/sin(2\q)]^-1/4^
_refine_ls_extinction_method SHELXL
_refine_ls_goodness_of_fit_ref 1.051
_refine_ls_hydrogen_treatment constr
_refine_ls_matrix_type full
_refine_ls_number_parameters 176
_refine_ls_number_reflns 3056
_refine_ls_number_restraints 0
_refine_ls_restrained_S_all 1.051
_refine_ls_R_factor_all 0.0519
_refine_ls_R_factor_gt 0.0343
_refine_ls_shift/su_max 0.000
_refine_ls_shift/su_mean 0.000
_refine_ls_structure_factor_coef Fsqd
_refine_ls_weighting_details 'calc w=1/[\s^2^(Fo^2^)+(0.0569P)^2^+0.0000P] where P=(Fo^2^+2Fc^2^)/3'
_refine_ls_weighting_scheme calc
_refine_ls_wR_factor_gt 0.0909
_refine_ls_wR_factor_ref 0.0971
_reflns_number_gt 2289
_reflns_number_total 3056
_reflns_threshold_expression >2sigma(I)
_cod_data_source_file c2dt31186k.txt
_cod_data_source_block 4
_cod_original_cell_volume 1333.2(5)
_cod_original_sg_symbol_H-M P2(1)/c
_cod_database_code 7020294

loop_
_symmetry_equiv_pos_as_xyz
'x, y, z'
'-x, y+1/2, -z+1/2'
'-x, -y, -z'
'x, -y-1/2, z-1/2'

loop_
_atom_site_label
_atom_site_type_symbol
_atom_site_fract_x
_atom_site_fract_y
_atom_site_fract_z
_atom_site_U_iso_or_equiv
_atom_site_adp_type
_atom_site_occupancy
_atom_site_symmetry_multiplicity
_atom_site_calc_flag
_atom_site_refinement_flags
Cu1 Cu 0.02204(3) 0.473491(11) 0.25636(4) 0.03992(13) Uani 1 1 d .
N1 N -0.11893(17) 0.40125(8) 0.1645(2) 0.0343(4) Uani 1 1 d .
N2 N 0.14919(16) 0.38873(9) 0.3219(2) 0.0371(4) Uani 1 1 d .
N3 N -0.0916(2) 0.54379(9) 0.0990(3) 0.0435(4) Uani 1 1 d .
N4 N -0.08869(18) 0.60268(9) 0.1368(3) 0.0400(4) Uani 1 1 d .
N5 N -0.0900(2) 0.66036(10) 0.1644(3) 0.0599(6) Uani 1 1 d .
N6 N 0.1234(2) 0.53580(9) 0.4438(3) 0.0515(5) Uani 1 1 d .
N7 N 0.20295(19) 0.58003(9) 0.4235(3) 0.0420(4) Uani 1 1 d .
N8 N 0.2799(2) 0.62258(10) 0.4145(4) 0.0672(6) Uani 1 1 d .
C1 C -0.2536(2) 0.40931(11) 0.0868(3) 0.0430(5) Uani 1 1 d .
H1 H -0.2882 0.4528 0.0589 0.052 Uiso 1 1 calc R
C2 C -0.3430(2) 0.35505(12) 0.0469(3) 0.0497(6) Uani 1 1 d .
H2 H -0.4363 0.3620 -0.0085 0.060 Uiso 1 1 calc R
C3 C -0.2936(2) 0.29107(12) 0.0891(4) 0.0542(6) Uani 1 1 d .
H3 H -0.3528 0.2540 0.0640 0.065 Uiso 1 1 calc R
C4 C -0.1538(3) 0.28218(11) 0.1700(4) 0.0507(6) Uani 1 1 d .
H4 H -0.1173 0.2392 0.2003 0.061 Uiso 1 1 calc R
C5 C -0.0711(2) 0.33823(10) 0.2041(3) 0.0377(5) Uani 1 1 d .
C6 C 0.0802(2) 0.33495(11) 0.2853(3) 0.0438(5) Uani 1 1 d .
H6 H 0.1242 0.2932 0.3092 0.053 Uiso 1 1 calc R
C7 C 0.3052(2) 0.38599(11) 0.3894(3) 0.0442(5) Uani 1 1 d .
C8 C 0.3648(3) 0.31677(13) 0.3584(5) 0.0765(9) Uani 1 1 d .
H8A H 0.3315 0.2841 0.4393 0.115 Uiso 1 1 calc R
H8B H 0.4645 0.3186 0.3920 0.115 Uiso 1 1 calc R
H8C H 0.3361 0.3039 0.2243 0.115 Uiso 1 1 calc R
C9 C 0.3394(3) 0.40541(16) 0.6027(4) 0.0706(8) Uani 1 1 d .
H9A H 0.2983 0.4485 0.6198 0.106 Uiso 1 1 calc R
H9B H 0.4385 0.4083 0.6457 0.106 Uiso 1 1 calc R
H9C H 0.3031 0.3718 0.6777 0.106 Uiso 1 1 calc R
C10 C 0.3674(2) 0.43758(13) 0.2699(4) 0.0538(6) Uani 1 1 d .
H10A H 0.3431 0.4257 0.1346 0.081 Uiso 1 1 calc R
H10B H 0.4667 0.4378 0.3113 0.081 Uiso 1 1 calc R
H10C H 0.3314 0.4817 0.2886 0.081 Uiso 1 1 calc R

loop_
_atom_site_aniso_label
_atom_site_aniso_U_11
_atom_site_aniso_U_22
_atom_site_aniso_U_33
_atom_site_aniso_U_23
_atom_site_aniso_U_13
_atom_site_aniso_U_12
Cu1 0.03582(18) 0.02826(18) 0.0512(2) -0.00016(10) -0.00166(12) -0.00177(10)
N1 0.0328(9) 0.0329(9) 0.0365(10) 0.0012(7) 0.0054(7) -0.0014(7)
N2 0.0300(9) 0.0368(9) 0.0428(11) 0.0039(8) 0.0034(7) 0.0001(7)
N3 0.0494(11) 0.0311(9) 0.0476(11) 0.0038(8) 0.0038(9) 0.0013(8)
N4 0.0404(10) 0.0350(10) 0.0462(11) 0.0011(8) 0.0123(8) -0.0001(8)
N5 0.0687(15) 0.0355(11) 0.0776(16) -0.0049(10) 0.0199(12) -0.0007(10)
N6 0.0588(13) 0.0443(11) 0.0498(12) -0.0081(9) 0.0073(10) -0.0158(9)
N7 0.0413(10) 0.0347(9) 0.0474(11) -0.0063(8) 0.0029(8) 0.0005(8)
N8 0.0626(14) 0.0504(12) 0.0871(18) -0.0057(11) 0.0117(12) -0.0209(11)
C1 0.0347(11) 0.0450(12) 0.0471(13) 0.0035(10) 0.0027(9) 0.0003(9)
C2 0.0347(11) 0.0565(14) 0.0549(15) -0.0037(11) 0.0018(10) -0.0050(10)
C3 0.0422(13) 0.0456(13) 0.0727(18) -0.0054(12) 0.0062(12) -0.0143(10)
C4 0.0446(13) 0.0353(12) 0.0705(18) -0.0007(11) 0.0076(12) -0.0036(9)
C5 0.0345(11) 0.0330(11) 0.0453(13) 0.0008(9) 0.0075(9) -0.0012(8)
C6 0.0371(12) 0.0328(11) 0.0604(15) 0.0061(10) 0.0075(10) 0.0061(9)
C7 0.0285(11) 0.0460(13) 0.0547(14) 0.0072(10) 0.0005(9) 0.0032(9)
C8 0.0409(15) 0.0568(16) 0.127(3) 0.0086(16) 0.0055(16) 0.0110(12)
C9 0.0404(14) 0.118(2) 0.0497(16) 0.0141(15) -0.0003(11) -0.0027(15)
C10 0.0346(12) 0.0656(15) 0.0617(16) 0.0063(12) 0.0108(11) -0.0014(11)

loop_
_atom_type_symbol
_atom_type_description
_atom_type_scat_dispersion_real
_atom_type_scat_dispersion_imag
_atom_type_scat_source
C C 0.0033 0.0016 'International Tables Vol C Tables 4.2.6.8 and 6.1.1.4'
H H 0.0000 0.0000 'International Tables Vol C Tables 4.2.6.8 and 6.1.1.4'
N N 0.0061 0.0033 'International Tables Vol C Tables 4.2.6.8 and 6.1.1.4'
Cu Cu 0.3201 1.2651 'International Tables Vol C Tables 4.2.6.8 and 6.1.1.4'

loop_
_geom_angle_atom_site_label_1
_geom_angle_atom_site_label_2
_geom_angle_atom_site_label_3
_geom_angle
N6 Cu1 N3 95.00(9)
N6 Cu1 N1 154.70(8)
N3 Cu1 N1 92.67(8)
N6 Cu1 N2 99.19(8)
N3 Cu1 N2 159.20(8)
N1 Cu1 N2 80.90(7)
C1 N1 C5 118.19(18)
C1 N1 Cu1 127.58(14)
C5 N1 Cu1 113.93(14)
C6 N2 C7 120.24(18)
C6 N2 Cu1 111.12(14)
C7 N2 Cu1 128.48(13)
N4 N3 Cu1 125.28(16)
N5 N4 N3 176.6(2)
N7 N6 Cu1 130.09(17)
N8 N7 N6 176.4(2)
N1 C1 C2 121.9(2)
C3 C2 C1 119.6(2)
C2 C3 C4 119.0(2)
C5 C4 C3 118.2(2)
N1 C5 C4 123.1(2)
N1 C5 C6 113.74(17)
C4 C5 C6 123.11(19)
N2 C6 C5 119.87(18)
N2 C7 C9 107.99(19)
N2 C7 C8 112.52(19)
C9 C7 C8 110.7(2)
N2 C7 C10 107.30(17)
C9 C7 C10 109.9(2)
C8 C7 C10 108.3(2)

loop_
_geom_bond_atom_site_label_1
_geom_bond_atom_site_label_2
_geom_bond_distance
Cu1 N6 1.9252(19)
Cu1 N3 1.9734(19)
Cu1 N1 2.0021(16)
Cu1 N2 2.0843(17)
N1 C1 1.334(3)
N1 C5 1.340(3)
N2 C6 1.259(3)
N2 C7 1.509(3)
N3 N4 1.193(2)
N4 N5 1.157(2)
N6 N7 1.200(2)
N7 N8 1.141(3)
C1 C2 1.378(3)
C2 C3 1.365(3)
C3 C4 1.386(4)
C4 C5 1.366(3)
C5 C6 1.481(3)
C7 C9 1.515(4)
C7 C8 1.521(3)
C7 C10 1.524(3)
